data_2225204
loop_
_publ_author_name
'Hemamalini, Madhukar'
'Fun, Hoong-Kun'

_publ_section_title
;
 2-Aminopyridinium trifluoroacetate
;
_journal_coeditor_code CI5036
_journal_issue 3
_journal_name_full 'Acta Crystallographica Section E'
_journal_page_first o691
_journal_page_last o692
_journal_paper_doi 10.1107/S1600536810006392
_journal_volume 66
_journal_year 2010
_chemical_formula_iupac 'C5 H7 N2 +, C2 F3 O2 -'
_chemical_formula_moiety 'C5 H7 N2 +, C2 F3 O2 -'
_chemical_formula_sum 'C7 H7 F3 N2 O2'
_chemical_formula_weight 208.15
_chemical_name_systematic
;
2-aminopyridinium trifluoroacetate
;
_space_group_IT_number 14
_symmetry_cell_setting monoclinic
_symmetry_space_group_name_Hall '-P 2ybc'
_symmetry_space_group_name_H-M 'P 1 21/c 1'
_atom_sites_solution_hydrogens geom
_atom_sites_solution_primary direct
_atom_sites_solution_secondary difmap
_audit_creation_method SHELXL-97
_cell_angle_alpha 90.00
_cell_angle_beta 92.918(3)
_cell_angle_gamma 90.00
_cell_formula_units_Z 16
_cell_length_a 11.4641(15)
_cell_length_b 10.0221(13)
_cell_length_c 29.928(4)
_cell_measurement_reflns_used 3066
_cell_measurement_temperature 100.00(10)
_cell_measurement_theta_max 23.99
_cell_measurement_theta_min 2.70
_cell_volume 3434.1(8)
_computing_cell_refinement 'SAINT (Bruker, 2009)'
_computing_data_collection 'APEX2 (Bruker, 2009)'
_computing_data_reduction 'SAINT (Bruker, 2009)'
_computing_molecular_graphics 'SHELXTL (Sheldrick, 2008)'
_computing_publication_material 'SHELXTL (Sheldrick, 2008) and PLATON (Spek, 2009)'
_computing_structure_refinement 'SHELXTL (Sheldrick, 2008)'
_computing_structure_solution 'SHELXTL (Sheldrick, 2008)'
_diffrn_ambient_temperature 100.00(10)
_diffrn_measured_fraction_theta_full 0.998
_diffrn_measured_fraction_theta_max 0.998
_diffrn_measurement_device_type
;
Bruker APEX DUO CCD area-detector diffractometer
;
_diffrn_measurement_method '\f and \w scans'
_diffrn_radiation_monochromator graphite
_diffrn_radiation_source 'fine-focus sealed tube'
_diffrn_radiation_type MoK\a
_diffrn_radiation_wavelength 0.71073
_diffrn_reflns_av_R_equivalents 0.0717
_diffrn_reflns_av_sigmaI/netI 0.0666
_diffrn_reflns_limit_h_max 12
_diffrn_reflns_limit_h_min -14
_diffrn_reflns_limit_k_max 12
_diffrn_reflns_limit_k_min -12
_diffrn_reflns_limit_l_max 36
_diffrn_reflns_limit_l_min -36
_diffrn_reflns_number 28669
_diffrn_reflns_theta_full 26.00
_diffrn_reflns_theta_max 26.00
_diffrn_reflns_theta_min 1.36
_diffrn_standards_number 0
_exptl_absorpt_coefficient_mu 0.160
_exptl_absorpt_correction_T_max 0.9941
_exptl_absorpt_correction_T_min 0.9467
_exptl_absorpt_correction_type multi-scan
_exptl_absorpt_process_details '(SADABS; Bruker, 2009)'
_exptl_crystal_colour colourless
_exptl_crystal_density_diffrn 1.610
_exptl_crystal_density_method 'not measured'
_exptl_crystal_description Plate
_exptl_crystal_F_000 1696
_exptl_crystal_size_max 0.35
_exptl_crystal_size_mid 0.17
_exptl_crystal_size_min 0.04
_refine_diff_density_max 0.438
_refine_diff_density_min -0.439
_refine_ls_extinction_method none
_refine_ls_goodness_of_fit_ref 1.019
_refine_ls_hydrogen_treatment refall
_refine_ls_matrix_type full
_refine_ls_number_parameters 617
_refine_ls_number_reflns 6732
_refine_ls_number_restraints 0
_refine_ls_restrained_S_all 1.019
_refine_ls_R_factor_all 0.0952
_refine_ls_R_factor_gt 0.0442
_refine_ls_shift/su_max 0.001
_refine_ls_shift/su_mean <0.001
_refine_ls_structure_factor_coef Fsqd
_refine_ls_weighting_details 'calc w=1/[\s^2^(Fo^2^)+(0.072P)^2^] where P=(Fo^2^+2Fc^2^)/3'
_refine_ls_weighting_scheme calc
_refine_ls_wR_factor_gt 0.1071
_refine_ls_wR_factor_ref 0.1414
_reflns_number_gt 4154
_reflns_number_total 6732
_reflns_threshold_expression I>2\s(I)
_cod_data_source_file ci5036.cif
_cod_data_source_block I
_cod_depositor_comments
;
The following automatic conversions were performed:
'_symmetry_cell_setting' value 'Monoclinic' changed to 'monoclinic'
according to '/home/saulius/struct/CIF-dictionaries/cif_core.dic'
dictionary named 'cif_core.dic' version 2.4.1 from 2010-06-29.

Automatic conversion script
Id: cif_fix_enum 1527 2010-12-29 10:47:43Z saulius 

The following automatic conversions were performed:

'_symmetry_cell_setting' value 'Monoclinic' changed to 'monoclinic'
according to /home/saulius/struct/CIF-dictionaries/cif_core.dic
dictionary named 'cif_core.dic' version 2.4.1 from 2010-06-29.

Automatic conversion script
Id: cif_fix_values 1715 2011-07-08 13:25:40Z adriana 
;
_cod_original_sg_symbol_H-M 'P 21/c'
_cod_database_code 2225204
_cod_database_fobs_code 2225204

loop_
_symmetry_equiv_pos_as_xyz
'x, y, z'
'-x, y+1/2, -z+1/2'
'-x, -y, -z'
'x, -y-1/2, z-1/2'

loop_
_atom_site_type_symbol
_atom_site_label
_atom_site_fract_x
_atom_site_fract_y
_atom_site_fract_z
_atom_site_U_iso_or_equiv
_atom_site_adp_type
_atom_site_calc_flag
_atom_site_refinement_flags
_atom_site_occupancy
_atom_site_disorder_assembly
_atom_site_disorder_group
N N1A 0.53238(18) 0.6375(2) 0.03514(8) 0.0211(5) Uani d . 1 . .
N N2A 0.7286(2) 0.6627(3) 0.02401(9) 0.0266(6) Uani d . 1 . .
C C1A 0.4393(2) 0.5710(3) 0.05182(10) 0.0248(7) Uani d . 1 . .
C C2A 0.4546(3) 0.4564(3) 0.07439(10) 0.0271(7) Uani d . 1 . .
C C3A 0.5680(2) 0.4031(3) 0.08038(10) 0.0246(7) Uani d . 1 . .
C C4A 0.6604(2) 0.4684(3) 0.06365(10) 0.0248(7) Uani d . 1 . .
C C5A 0.6430(2) 0.5902(3) 0.04029(9) 0.0218(6) Uani d . 1 . .
F F1A -0.04773(14) 0.44273(16) 0.07172(5) 0.0314(4) Uani d . 1 . .
F F2A 0.06503(16) 0.56750(19) 0.11269(6) 0.0419(5) Uani d . 1 . .
F F3A 0.13664(14) 0.40701(17) 0.07542(6) 0.0347(4) Uani d . 1 . .
O O1A -0.01983(15) 0.65268(18) 0.01836(6) 0.0218(4) Uani d . 1 . .
O O2A 0.17434(15) 0.6235(2) 0.02589(7) 0.0289(5) Uani d . 1 . .
C C6A 0.0564(2) 0.5042(3) 0.07342(9) 0.0231(6) Uani d . 1 . .
C C7A 0.0723(2) 0.6020(3) 0.03494(9) 0.0187(6) Uani d . 1 . .
N N1B 0.25015(19) 0.0690(2) 0.22063(8) 0.0223(5) Uani d . 1 . .
N N2B 0.4426(2) 0.0544(3) 0.24561(10) 0.0327(7) Uani d . 1 . .
C C1B 0.1593(3) 0.1252(3) 0.19635(10) 0.0290(7) Uani d . 1 . .
C C2B 0.1754(3) 0.2363(3) 0.17180(11) 0.0352(8) Uani d . 1 . .
C C3B 0.2877(3) 0.2902(3) 0.17187(11) 0.0365(8) Uani d . 1 . .
C C4B 0.3786(3) 0.2344(3) 0.19497(11) 0.0342(8) Uani d . 1 . .
C C5B 0.3600(2) 0.1179(3) 0.22101(10) 0.0265(7) Uani d . 1 . .
F F1B 0.19140(15) 0.79602(17) 0.16527(6) 0.0357(4) Uani d . 1 . .
F F2B 0.31202(16) 0.64578(17) 0.14540(6) 0.0391(5) Uani d . 1 . .
F F3B 0.36394(14) 0.78893(16) 0.19615(6) 0.0326(4) Uani d . 1 . .
O O1B 0.12827(16) 0.5810(2) 0.21178(7) 0.0306(5) Uani d . 1 . .
O O2B 0.30890(15) 0.57592(19) 0.24392(6) 0.0237(5) Uani d . 1 . .
C C6B 0.2742(2) 0.7125(3) 0.18099(10) 0.0240(7) Uani d . 1 . .
C C7B 0.2322(2) 0.6146(3) 0.21597(9) 0.0220(6) Uani d . 1 . .
N N1C 0.97689(18) 0.1324(2) 0.03769(8) 0.0195(5) Uani d . 1 . .
N N2C 0.7775(2) 0.1534(3) 0.02793(9) 0.0234(6) Uani d . 1 . .
C C1C 1.0764(2) 0.0718(3) 0.05421(10) 0.0233(7) Uani d . 1 . .
C C2C 1.0705(3) -0.0409(3) 0.07859(10) 0.0259(7) Uani d . 1 . .
C C3C 0.9596(3) -0.0928(3) 0.08655(10) 0.0259(7) Uani d . 1 . .
C C4C 0.8602(2) -0.0311(3) 0.07060(10) 0.0229(6) Uani d . 1 . .
C C5C 0.8686(2) 0.0864(3) 0.04501(9) 0.0187(6) Uani d . 1 . .
F F1C 0.70647(15) 0.14098(17) 0.14889(6) 0.0361(5) Uani d . 1 . .
F F2C 0.83699(16) 0.28461(17) 0.13276(6) 0.0383(5) Uani d . 1 . .
F F3C 0.87288(13) 0.14044(16) 0.18453(5) 0.0290(4) Uani d . 1 . .
O O1C 0.64277(16) 0.3622(2) 0.19178(7) 0.0296(5) Uani d . 1 . .
O O2C 0.81484(15) 0.35674(19) 0.23072(6) 0.0243(5) Uani d . 1 . .
C C6C 0.7897(2) 0.2205(3) 0.16693(9) 0.0235(7) Uani d . 1 . .
C C7C 0.7438(2) 0.3217(3) 0.20015(9) 0.0215(6) Uani d . 1 . .
N N1D 0.75292(18) 0.8656(2) 0.20606(8) 0.0203(5) Uani d . 1 . .
N N2D 0.9457(2) 0.8664(3) 0.23238(9) 0.0272(6) Uani d . 1 . .
C C1D 0.6606(2) 0.8152(3) 0.18099(10) 0.0252(7) Uani d . 1 . .
C C2D 0.6725(3) 0.7041(3) 0.15644(10) 0.0293(7) Uani d . 1 . .
C C3D 0.7819(3) 0.6428(3) 0.15695(10) 0.0283(7) Uani d . 1 . .
C C4D 0.8744(3) 0.6922(3) 0.18151(10) 0.0253(7) Uani d . 1 . .
C C5D 0.8595(2) 0.8081(3) 0.20725(9) 0.0216(6) Uani d . 1 . .
F F1D 0.38550(14) 0.89359(17) 0.07557(6) 0.0363(5) Uani d . 1 . .
F F2D 0.45932(18) 1.0533(2) 0.11547(6) 0.0484(5) Uani d . 1 . .
F F3D 0.56876(14) 0.93681(17) 0.07456(6) 0.0355(5) Uani d . 1 . .
O O1D 0.33350(16) 1.1182(2) 0.02989(8) 0.0394(6) Uani d . 1 . .
O O2D 0.52497(15) 1.14436(19) 0.02069(6) 0.0238(5) Uani d . 1 . .
C C6D 0.4630(2) 0.9937(3) 0.07548(10) 0.0261(7) Uani d . 1 . .
C C7D 0.4378(2) 1.0945(3) 0.03804(10) 0.0245(7) Uani d . 1 . .
H H1A 0.364(3) 0.615(3) 0.0418(9) 0.026(8) Uiso d . 1 . .
H H2A 0.383(3) 0.406(3) 0.0863(11) 0.050(10) Uiso d . 1 . .
H H3A 0.579(3) 0.315(3) 0.0972(10) 0.037(9) Uiso d . 1 . .
H H4A 0.748(3) 0.435(3) 0.0678(9) 0.031(8) Uiso d . 1 . .
H H1NA 0.525(2) 0.710(3) 0.0166(9) 0.016(7) Uiso d . 1 . .
H H2NA 0.697(4) 0.743(4) 0.0063(13) 0.080(14) Uiso d . 1 . .
H H3NA 0.799(3) 0.641(3) 0.0250(11) 0.052(11) Uiso d . 1 . .
H H1B 0.076(3) 0.081(3) 0.2000(10) 0.042(9) Uiso d . 1 . .
H H2B 0.100(3) 0.280(3) 0.1548(11) 0.057(11) Uiso d . 1 . .
H H3B 0.297(3) 0.364(3) 0.1548(11) 0.041(10) Uiso d . 1 . .
H H4B 0.466(3) 0.266(3) 0.1957(10) 0.044(9) Uiso d . 1 . .
H H1NB 0.240(3) -0.011(3) 0.2385(9) 0.031(9) Uiso d . 1 . .
H H2NB 0.430(3) -0.007(4) 0.2673(11) 0.043(11) Uiso d . 1 . .
H H3NB 0.511(3) 0.087(3) 0.2509(10) 0.038(10) Uiso d . 1 . .
H H1C 1.148(2) 0.110(3) 0.0459(9) 0.022(8) Uiso d . 1 . .
H H2C 1.139(3) -0.086(3) 0.0906(10) 0.035(9) Uiso d . 1 . .
H H3C 0.955(2) -0.174(3) 0.1037(10) 0.029(8) Uiso d . 1 . .
H H4C 0.787(3) -0.064(3) 0.0765(9) 0.027(8) Uiso d . 1 . .
H H1NC 0.984(3) 0.202(3) 0.0213(10) 0.029(9) Uiso d . 1 . .
H H2NC 0.792(3) 0.222(3) 0.0099(11) 0.049(11) Uiso d . 1 . .
H H3NC 0.701(3) 0.121(4) 0.0304(12) 0.062(12) Uiso d . 1 . .
H H1D 0.583(2) 0.864(3) 0.1846(9) 0.023(7) Uiso d . 1 . .
H H2D 0.603(3) 0.670(3) 0.1391(10) 0.034(8) Uiso d . 1 . .
H H3D 0.791(2) 0.560(3) 0.1406(9) 0.027(8) Uiso d . 1 . .
H H4D 0.961(2) 0.650(3) 0.1830(9) 0.027(8) Uiso d . 1 . .
H H1ND 0.746(2) 0.938(3) 0.2247(9) 0.026(8) Uiso d . 1 . .
H H2ND 0.940(2) 0.937(3) 0.2533(10) 0.026(8) Uiso d . 1 . .
H H3ND 1.009(3) 0.826(3) 0.2377(10) 0.032(9) Uiso d . 1 . .

loop_
_atom_site_aniso_label
_atom_site_aniso_U_11
_atom_site_aniso_U_22
_atom_site_aniso_U_33
_atom_site_aniso_U_12
_atom_site_aniso_U_13
_atom_site_aniso_U_23
N1A 0.0145(12) 0.0229(14) 0.0259(14) 0.0006(10) 0.0017(10) -0.0020(12)
N2A 0.0104(12) 0.0265(15) 0.0431(17) 0.0006(10) 0.0041(11) -0.0005(12)
C1A 0.0138(14) 0.0332(18) 0.0275(17) -0.0003(12) 0.0023(12) -0.0038(14)
C2A 0.0248(16) 0.0342(18) 0.0227(17) -0.0062(13) 0.0035(12) -0.0053(14)
C3A 0.0236(15) 0.0272(17) 0.0230(17) -0.0034(13) 0.0014(12) -0.0061(14)
C4A 0.0209(15) 0.0246(16) 0.0285(17) 0.0018(12) -0.0021(12) -0.0022(14)
C5A 0.0171(14) 0.0240(16) 0.0246(16) -0.0012(11) 0.0020(11) -0.0063(13)
F1A 0.0229(9) 0.0390(11) 0.0329(10) -0.0065(7) 0.0054(7) 0.0108(8)
F2A 0.0512(12) 0.0532(13) 0.0209(10) -0.0013(9) -0.0012(8) -0.0068(9)
F3A 0.0275(9) 0.0362(10) 0.0404(11) 0.0104(8) 0.0016(8) 0.0155(9)
O1A 0.0134(9) 0.0236(11) 0.0283(11) 0.0014(8) 0.0007(8) 0.0043(9)
O2A 0.0123(10) 0.0337(12) 0.0409(13) -0.0013(8) 0.0015(8) 0.0128(10)
C6A 0.0167(14) 0.0278(17) 0.0247(17) -0.0001(12) -0.0005(11) 0.0022(14)
C7A 0.0153(14) 0.0185(15) 0.0222(15) -0.0001(11) -0.0010(11) -0.0006(12)
N1B 0.0181(12) 0.0207(13) 0.0285(14) -0.0021(10) 0.0046(10) 0.0000(11)
N2B 0.0184(14) 0.0388(17) 0.0407(18) -0.0071(12) 0.0006(12) -0.0067(15)
C1B 0.0272(16) 0.0269(17) 0.0329(19) 0.0056(13) 0.0017(13) -0.0004(14)
C2B 0.046(2) 0.0289(19) 0.0311(19) 0.0078(15) 0.0098(15) 0.0050(15)
C3B 0.056(2) 0.0247(19) 0.031(2) 0.0006(16) 0.0200(16) 0.0015(16)
C4B 0.043(2) 0.0269(18) 0.0346(19) -0.0140(15) 0.0184(15) -0.0088(15)
C5B 0.0237(16) 0.0253(17) 0.0312(18) -0.0036(13) 0.0088(13) -0.0102(14)
F1B 0.0408(11) 0.0322(10) 0.0334(11) 0.0069(8) -0.0045(8) 0.0080(8)
F2B 0.0535(12) 0.0365(11) 0.0288(11) 0.0006(9) 0.0179(8) -0.0056(9)
F3B 0.0310(10) 0.0300(10) 0.0369(11) -0.0055(8) 0.0029(8) 0.0029(8)
O1B 0.0203(11) 0.0425(13) 0.0286(12) -0.0044(9) -0.0027(8) 0.0026(10)
O2B 0.0171(10) 0.0271(11) 0.0267(11) 0.0021(8) -0.0008(8) 0.0026(9)
C6B 0.0215(15) 0.0244(16) 0.0258(17) 0.0021(12) -0.0011(12) -0.0041(13)
C7B 0.0207(15) 0.0248(16) 0.0205(16) 0.0028(12) 0.0023(12) -0.0052(13)
N1C 0.0163(12) 0.0183(13) 0.0239(14) 0.0000(9) 0.0024(10) 0.0029(11)
N2C 0.0123(12) 0.0249(15) 0.0330(16) -0.0029(10) 0.0013(10) 0.0035(12)
C1C 0.0156(15) 0.0299(17) 0.0245(16) 0.0007(12) 0.0013(11) 0.0016(13)
C2C 0.0219(15) 0.0303(18) 0.0253(17) 0.0084(13) 0.0003(12) 0.0050(14)
C3C 0.0346(17) 0.0183(16) 0.0254(17) 0.0011(13) 0.0074(13) 0.0061(13)
C4C 0.0198(15) 0.0208(16) 0.0287(17) -0.0012(12) 0.0071(12) 0.0006(13)
C5C 0.0159(14) 0.0187(15) 0.0216(15) -0.0028(11) 0.0025(11) -0.0027(12)
F1C 0.0356(10) 0.0326(10) 0.0391(11) -0.0034(8) -0.0100(8) -0.0083(9)
F2C 0.0545(12) 0.0334(11) 0.0283(11) -0.0007(9) 0.0146(8) 0.0082(8)
F3C 0.0258(9) 0.0295(10) 0.0316(10) 0.0060(7) 0.0007(7) 0.0014(8)
O1C 0.0192(11) 0.0336(12) 0.0354(13) 0.0032(9) -0.0037(9) 0.0000(10)
O2C 0.0172(10) 0.0266(11) 0.0288(12) -0.0003(8) -0.0025(8) -0.0050(9)
C6C 0.0214(15) 0.0242(16) 0.0247(16) -0.0021(12) -0.0011(12) 0.0063(13)
C7C 0.0197(15) 0.0220(16) 0.0228(16) -0.0031(11) 0.0017(12) 0.0039(12)
N1D 0.0162(12) 0.0202(13) 0.0244(14) 0.0004(10) 0.0007(10) -0.0004(11)
N2D 0.0155(13) 0.0337(16) 0.0322(16) 0.0024(11) -0.0021(11) 0.0024(13)
C1D 0.0200(15) 0.0279(17) 0.0277(17) -0.0038(12) 0.0007(12) 0.0021(14)
C2D 0.0313(17) 0.0258(17) 0.0310(18) -0.0058(13) 0.0026(14) -0.0024(14)
C3D 0.0374(18) 0.0200(17) 0.0283(18) -0.0011(14) 0.0080(14) -0.0003(14)
C4D 0.0295(17) 0.0217(16) 0.0256(17) 0.0053(13) 0.0093(13) 0.0057(13)
C5D 0.0199(15) 0.0238(16) 0.0214(16) 0.0005(11) 0.0052(11) 0.0088(12)
F1D 0.0292(10) 0.0351(10) 0.0449(12) -0.0034(8) 0.0047(8) 0.0097(9)
F2D 0.0641(14) 0.0538(13) 0.0277(11) 0.0036(10) 0.0064(9) -0.0105(10)
F3D 0.0227(9) 0.0446(11) 0.0386(11) 0.0077(8) -0.0039(7) 0.0054(9)
O1D 0.0132(11) 0.0437(14) 0.0617(16) 0.0031(9) 0.0068(10) 0.0201(12)
O2D 0.0146(10) 0.0283(11) 0.0287(12) -0.0023(8) 0.0046(8) -0.0017(9)
C6D 0.0208(15) 0.0291(17) 0.0287(18) -0.0018(12) 0.0025(12) -0.0077(14)
C7D 0.0149(14) 0.0272(17) 0.0315(17) 0.0002(12) 0.0036(12) -0.0035(14)

loop_
_atom_type_symbol
_atom_type_description
_atom_type_scat_dispersion_real
_atom_type_scat_dispersion_imag
_atom_type_scat_source
C C 0.0033 0.0016 'International Tables Vol C Tables 4.2.6.8 and 6.1.1.4'
H H 0.0000 0.0000 'International Tables Vol C Tables 4.2.6.8 and 6.1.1.4'
N N 0.0061 0.0033 'International Tables Vol C Tables 4.2.6.8 and 6.1.1.4'
O O 0.0106 0.0060 'International Tables Vol C Tables 4.2.6.8 and 6.1.1.4'
F F 0.0171 0.0103 'International Tables Vol C Tables 4.2.6.8 and 6.1.1.4'

loop_
_geom_angle_atom_site_label_1
_geom_angle_atom_site_label_2
_geom_angle_atom_site_label_3
_geom_angle_site_symmetry_1
_geom_angle_site_symmetry_3
_geom_angle
_geom_angle_publ_flag
C5A N1A C1A . . 121.9(3) ?
C5A N1A H1NA . . 113.5(17) ?
C1A N1A H1NA . . 124.1(17) ?
C5A N2A H2NA . . 112(2) ?
C5A N2A H3NA . . 125(2) ?
H2NA N2A H3NA . . 123(3) ?
C2A C1A N1A . . 121.1(3) ?
C2A C1A H1A . . 127.9(16) ?
N1A C1A H1A . . 110.7(16) ?
C1A C2A C3A . . 119.0(3) ?
C1A C2A H2A . . 120.0(18) ?
C3A C2A H2A . . 120.9(18) ?
C4A C3A C2A . . 120.1(3) ?
C4A C3A H3A . . 121.1(17) ?
C2A C3A H3A . . 118.8(17) ?
C3A C4A C5A . . 120.2(3) ?
C3A C4A H4A . . 123.7(16) ?
C5A C4A H4A . . 116.1(16) ?
N2A C5A N1A . . 118.0(3) ?
N2A C5A C4A . . 124.2(3) ?
N1A C5A C4A . . 117.8(3) ?
F2A C6A F3A . . 106.7(2) ?
F2A C6A F1A . . 106.1(2) ?
F3A C6A F1A . . 106.0(2) ?
F2A C6A C7A . . 110.6(2) ?
F3A C6A C7A . . 113.1(2) ?
F1A C6A C7A . . 113.9(2) ?
O2A C7A O1A . . 129.3(3) ?
O2A C7A C6A . . 115.3(2) ?
O1A C7A C6A . . 115.3(2) ?
C5B N1B C1B . . 122.8(3) ?
C5B N1B H1NB . . 115.4(17) ?
C1B N1B H1NB . . 121.8(17) ?
C5B N2B H2NB . . 126(2) ?
C5B N2B H3NB . . 122(2) ?
H2NB N2B H3NB . . 108(3) ?
C2B C1B N1B . . 120.6(3) ?
C2B C1B H1B . . 123.2(16) ?
N1B C1B H1B . . 116.0(16) ?
C1B C2B C3B . . 118.0(3) ?
C1B C2B H2B . . 117.9(19) ?
C3B C2B H2B . . 124.0(19) ?
C4B C3B C2B . . 122.0(3) ?
C4B C3B H3B . . 121(2) ?
C2B C3B H3B . . 117(2) ?
C3B C4B C5B . . 119.3(3) ?
C3B C4B H4B . . 126.8(17) ?
C5B C4B H4B . . 113.9(17) ?
N2B C5B N1B . . 117.9(3) ?
N2B C5B C4B . . 124.9(3) ?
N1B C5B C4B . . 117.3(3) ?
F1B C6B F3B . . 106.3(2) ?
F1B C6B F2B . . 106.5(2) ?
F3B C6B F2B . . 106.2(2) ?
F1B C6B C7B . . 113.6(2) ?
F3B C6B C7B . . 113.4(2) ?
F2B C6B C7B . . 110.4(2) ?
O1B C7B O2B . . 128.8(3) ?
O1B C7B C6B . . 116.1(2) ?
O2B C7B C6B . . 115.0(2) ?
C5C N1C C1C . . 123.2(3) ?
C5C N1C H1NC . . 119(2) ?
C1C N1C H1NC . . 118(2) ?
C5C N2C H2NC . . 117(2) ?
C5C N2C H3NC . . 121(2) ?
H2NC N2C H3NC . . 121(3) ?
C2C C1C N1C . . 120.4(3) ?
C2C C1C H1C . . 123.0(16) ?
N1C C1C H1C . . 116.5(16) ?
C1C C2C C3C . . 118.2(3) ?
C1C C2C H2C . . 122.2(18) ?
C3C C2C H2C . . 119.6(18) ?
C4C C3C C2C . . 121.4(3) ?
C4C C3C H3C . . 119.9(17) ?
C2C C3C H3C . . 118.7(17) ?
C3C C4C C5C . . 119.4(3) ?
C3C C4C H4C . . 121.2(18) ?
C5C C4C H4C . . 119.4(18) ?
N2C C5C N1C . . 118.5(3) ?
N2C C5C C4C . . 124.0(3) ?
N1C C5C C4C . . 117.5(2) ?
F3C C6C F1C . . 106.4(2) ?
F3C C6C F2C . . 106.2(2) ?
F1C C6C F2C . . 106.6(2) ?
F3C C6C C7C . . 113.8(2) ?
F1C C6C C7C . . 113.3(2) ?
F2C C6C C7C . . 110.0(2) ?
O1C C7C O2C . . 128.8(3) ?
O1C C7C C6C . . 115.7(2) ?
O2C C7C C6C . . 115.5(2) ?
C5D N1D C1D . . 122.2(3) ?
C5D N1D H1ND . . 115.3(18) ?
C1D N1D H1ND . . 122.3(18) ?
C5D N2D H2ND . . 128.0(17) ?
C5D N2D H3ND . . 120(2) ?
H2ND N2D H3ND . . 109(3) ?
C2D C1D N1D . . 120.6(3) ?
C2D C1D H1D . . 124.2(15) ?
N1D C1D H1D . . 115.0(15) ?
C1D C2D C3D . . 118.3(3) ?
C1D C2D H2D . . 118.3(18) ?
C3D C2D H2D . . 123.4(18) ?
C4D C3D C2D . . 121.6(3) ?
C4D C3D H3D . . 118.7(17) ?
C2D C3D H3D . . 119.6(17) ?
C3D C4D C5D . . 119.0(3) ?
C3D C4D H4D . . 124.8(14) ?
C5D C4D H4D . . 116.2(14) ?
N2D C5D N1D . . 117.9(3) ?
N2D C5D C4D . . 123.9(3) ?
N1D C5D C4D . . 118.2(3) ?
F1D C6D F2D . . 106.3(2) ?
F1D C6D F3D . . 106.4(2) ?
F2D C6D F3D . . 106.1(2) ?
F1D C6D C7D . . 113.4(2) ?
F2D C6D C7D . . 110.3(2) ?
F3D C6D C7D . . 113.8(2) ?
O1D C7D O2D . . 128.9(3) ?
O1D C7D C6D . . 114.7(3) ?
O2D C7D C6D . . 116.3(2) ?

loop_
_geom_bond_atom_site_label_1
_geom_bond_atom_site_label_2
_geom_bond_site_symmetry_2
_geom_bond_distance
_geom_bond_publ_flag
N1A C5A . 1.355(3) ?
N1A C1A . 1.373(4) ?
N1A H1NA . 0.92(3) ?
N2A C5A . 1.334(4) ?
N2A H2NA . 1.02(4) ?
N2A H3NA . 0.83(4) ?
C1A C2A . 1.340(4) ?
C1A H1A . 1.00(3) ?
C2A C3A . 1.409(4) ?
C2A H2A . 1.04(3) ?
C3A C4A . 1.362(4) ?
C3A H3A . 1.02(3) ?
C4A C5A . 1.416(4) ?
C4A H4A . 1.06(3) ?
F1A C6A . 1.342(3) ?
F2A C6A . 1.335(3) ?
F3A C6A . 1.339(3) ?
O1A C7A . 1.252(3) ?
O2A C7A . 1.233(3) ?
C6A C7A . 1.531(4) ?
N1B C5B . 1.351(3) ?
N1B C1B . 1.361(4) ?
N1B H1NB . 0.97(3) ?
N2B C5B . 1.331(4) ?
N2B H2NB . 0.91(3) ?
N2B H3NB . 0.86(3) ?
C1B C2B . 1.352(4) ?
C1B H1B . 1.06(3) ?
C2B C3B . 1.396(5) ?
C2B H2B . 1.07(3) ?
C3B C4B . 1.342(5) ?
C3B H3B . 0.91(3) ?
C4B C5B . 1.426(4) ?
C4B H4B . 1.05(3) ?
F1B C6B . 1.334(3) ?
F2B C6B . 1.348(3) ?
F3B C6B . 1.343(3) ?
O1B C7B . 1.238(3) ?
O2B C7B . 1.245(3) ?
C6B C7B . 1.530(4) ?
N1C C5C . 1.353(3) ?
N1C C1C . 1.363(3) ?
N1C H1NC . 0.86(3) ?
N2C C5C . 1.323(3) ?
N2C H2NC . 0.90(3) ?
N2C H3NC . 0.94(4) ?
C1C C2C . 1.348(4) ?
C1C H1C . 0.95(3) ?
C2C C3C . 1.406(4) ?
C2C H2C . 0.96(3) ?
C3C C4C . 1.361(4) ?
C3C H3C . 0.97(3) ?
C4C C5C . 1.410(4) ?
C4C H4C . 0.92(3) ?
F1C C6C . 1.336(3) ?
F2C C6C . 1.345(3) ?
F3C C6C . 1.334(3) ?
O1C C7C . 1.240(3) ?
O2C C7C . 1.244(3) ?
C6C C7C . 1.533(4) ?
N1D C5D . 1.349(3) ?
N1D C1D . 1.363(3) ?
N1D H1ND . 0.92(3) ?
N2D C5D . 1.346(4) ?
N2D H2ND . 0.95(3) ?
N2D H3ND . 0.84(3) ?
C1D C2D . 1.345(4) ?
C1D H1D . 1.03(3) ?
C2D C3D . 1.395(4) ?
C2D H2D . 0.99(3) ?
C3D C4D . 1.353(4) ?
C3D H3D . 0.97(3) ?
C4D C5D . 1.409(4) ?
C4D H4D . 1.08(3) ?
F1D C6D . 1.340(3) ?
F2D C6D . 1.340(3) ?
F3D C6D . 1.341(3) ?
O1D C7D . 1.231(3) ?
O2D C7D . 1.253(3) ?
C6D C7D . 1.526(4) ?

loop_
_geom_hbond_atom_site_label_D
_geom_hbond_atom_site_label_H
_geom_hbond_atom_site_label_A
_geom_hbond_site_symmetry_A
_geom_hbond_distance_DH
_geom_hbond_distance_HA
_geom_hbond_distance_DA
_geom_hbond_angle_DHA
_geom_hbond_publ_flag
N1A H1NA O2D 3_675 0.92(3) 1.91(3) 2.809(3) 168(2) yes
N2A H2NA O1D 3_675 1.02(4) 1.79(4) 2.795(4) 169(4) yes
N2A H3NA O1A 1_655 0.84(3) 2.10(3) 2.899(3) 160(3) yes
N1B H1NB O2C 2_645 0.97(3) 1.75(3) 2.704(3) 166(3) yes
N2B H2NB O1C 2_645 0.91(4) 2.01(4) 2.892(4) 164(3) yes
N2B H3NB O2B 2_645 0.86(3) 2.07(3) 2.858(3) 154(3) yes
N1C H1NC O1A 3_665 0.86(3) 1.94(3) 2.789(3) 172(3) yes
N2C H2NC O2A 3_665 0.90(3) 1.93(3) 2.827(4) 177(3) yes
N2C H3NC O2D 1_545 0.94(3) 2.04(3) 2.894(3) 150(3) yes
N1D H1ND O2B 2_655 0.92(3) 1.80(3) 2.701(3) 164(2) yes
N2D H2ND O1B 2_655 0.95(3) 1.97(3) 2.878(4) 160(2) yes
N2D H3ND O2C 2_755 0.84(3) 2.21(3) 2.908(3) 141(3) yes
C1A H1A O2A . 1.00(3) 2.20(3) 3.141(3) 155(2) yes
C1B H1B F3C 1_455 1.06(3) 2.43(3) 3.288(4) 137(2) yes
C1C H1C O1D 1_645 0.95(2) 2.21(2) 3.107(3) 158(2) yes
C4A H4A F1A 1_655 1.06(3) 2.34(3) 3.352(3) 159(2) yes
C4B H4B O1C . 1.05(3) 2.25(3) 3.294(4) 171(2) yes
C4C H4C F3D 1_545 0.93(3) 2.50(3) 3.365(3) 155(3) yes
C4D H4D O1B 1_655 1.08(2) 2.18(2) 3.204(4) 159(2) yes

loop_
_geom_torsion_atom_site_label_1
_geom_torsion_atom_site_label_2
_geom_torsion_atom_site_label_3
_geom_torsion_atom_site_label_4
_geom_torsion_site_symmetry_1
_geom_torsion_site_symmetry_2
_geom_torsion_site_symmetry_3
_geom_torsion_site_symmetry_4
_geom_torsion
_geom_torsion_publ_flag
C5A N1A C1A C2A . . . . 0.6(4) ?
N1A C1A C2A C3A . . . . -0.9(4) ?
C1A C2A C3A C4A . . . . 0.5(4) ?
C2A C3A C4A C5A . . . . 0.2(4) ?
C1A N1A C5A N2A . . . . -178.4(3) ?
C1A N1A C5A C4A . . . . 0.0(4) ?
C3A C4A C5A N2A . . . . 177.9(3) ?
C3A C4A C5A N1A . . . . -0.5(4) ?
F2A C6A C7A O2A . . . . 85.4(3) ?
F3A C6A C7A O2A . . . . -34.1(3) ?
F1A C6A C7A O2A . . . . -155.3(2) ?
F2A C6A C7A O1A . . . . -92.0(3) ?
F3A C6A C7A O1A . . . . 148.5(2) ?
F1A C6A C7A O1A . . . . 27.4(3) ?
C5B N1B C1B C2B . . . . -1.3(4) ?
N1B C1B C2B C3B . . . . 0.5(5) ?
C1B C2B C3B C4B . . . . 0.7(5) ?
C2B C3B C4B C5B . . . . -1.3(5) ?
C1B N1B C5B N2B . . . . -179.4(3) ?
C1B N1B C5B C4B . . . . 0.7(4) ?
C3B C4B C5B N2B . . . . -179.3(3) ?
C3B C4B C5B N1B . . . . 0.5(4) ?
F1B C6B C7B O1B . . . . 31.0(3) ?
F3B C6B C7B O1B . . . . 152.5(2) ?
F2B C6B C7B O1B . . . . -88.5(3) ?
F1B C6B C7B O2B . . . . -151.5(2) ?
F3B C6B C7B O2B . . . . -30.0(3) ?
F2B C6B C7B O2B . . . . 89.0(3) ?
C5C N1C C1C C2C . . . . 1.1(4) ?
N1C C1C C2C C3C . . . . -0.3(4) ?
C1C C2C C3C C4C . . . . -0.6(5) ?
C2C C3C C4C C5C . . . . 0.9(4) ?
C1C N1C C5C N2C . . . . 179.2(3) ?
C1C N1C C5C C4C . . . . -0.8(4) ?
C3C C4C C5C N2C . . . . 179.8(3) ?
C3C C4C C5C N1C . . . . -0.2(4) ?
F3C C6C C7C O1C . . . . -154.3(2) ?
F1C C6C C7C O1C . . . . -32.5(3) ?
F2C C6C C7C O1C . . . . 86.7(3) ?
F3C C6C C7C O2C . . . . 28.9(3) ?
F1C C6C C7C O2C . . . . 150.7(2) ?
F2C C6C C7C O2C . . . . -90.2(3) ?
C5D N1D C1D C2D . . . . 0.5(4) ?
N1D C1D C2D C3D . . . . -0.7(4) ?
C1D C2D C3D C4D . . . . 0.3(5) ?
C2D C3D C4D C5D . . . . 0.2(4) ?
C1D N1D C5D N2D . . . . 178.9(3) ?
C1D N1D C5D C4D . . . . 0.0(4) ?
C3D C4D C5D N2D . . . . -179.1(3) ?
C3D C4D C5D N1D . . . . -0.4(4) ?
F1D C6D C7D O1D . . . . 37.8(4) ?
F2D C6D C7D O1D . . . . -81.4(3) ?
F3D C6D C7D O1D . . . . 159.6(3) ?
F1D C6D C7D O2D . . . . -144.0(3) ?
F2D C6D C7D O2D . . . . 96.8(3) ?
F3D C6D C7D O2D . . . . -22.2(4) ?
